data_7206438
loop_
_publ_author_name
'Dutta, Arpan'
'Jana, Atish Dipankar'
'Gangopadhyay, Sumana'
'Das, Kalyan Kumar'
'Marek, Jaromir'
'Marek, Radek'
'Brus, Jiri'
'Ali, Mahammad'

_publ_section_title
;
 Unprecedented \p\p interaction between an aromatic ring and a
 pseudo-aromatic ring formed through intramolecular H-bonding in a
 bidentate Schiff base ligand: crystal structure and DFT calculations.
;
_journal_issue 35
_journal_name_full 'Physical chemistry chemical physics : PCCP'
_journal_page_first 15845
_journal_page_last 15853
_journal_paper_doi 10.1039/c1cp21047e
_journal_volume 13
_journal_year 2011
_chemical_formula_sum 'C15 H11 N2'
_chemical_formula_weight 219.26
_chemical_name_systematic
;
?
;
_space_group_IT_number 15
_symmetry_space_group_name_Hall '-C 2yc'
_symmetry_space_group_name_H-M 'C 1 2/c 1'
_atom_sites_solution_hydrogens geom
_atom_sites_solution_primary direct
_atom_sites_solution_secondary difmap
_audit_creation_method SHELXL-97
_cell_angle_alpha 90.00
_cell_angle_beta 109.748(7)
_cell_angle_gamma 90.00
_cell_formula_units_Z 16
_cell_length_a 16.8348(10)
_cell_length_b 16.8841(7)
_cell_length_c 17.4604(10)
_cell_measurement_temperature 120(2)
_cell_volume 4671.1(5)
_computing_structure_refinement 'SHELXL-97 (Sheldrick, 1997)'
_computing_structure_solution 'SHELXS-97 (Sheldrick, 1990)'
_diffrn_ambient_temperature 120(2)
_diffrn_measured_fraction_theta_full 0.998
_diffrn_measured_fraction_theta_max 0.998
_diffrn_radiation_monochromator graphite
_diffrn_radiation_source 'fine-focus sealed tube'
_diffrn_radiation_type MoK\a
_diffrn_radiation_wavelength 0.71073
_diffrn_reflns_av_R_equivalents 0.0242
_diffrn_reflns_av_sigmaI/netI 0.0192
_diffrn_reflns_limit_h_max 20
_diffrn_reflns_limit_h_min -11
_diffrn_reflns_limit_k_max 20
_diffrn_reflns_limit_k_min -20
_diffrn_reflns_limit_l_max 17
_diffrn_reflns_limit_l_min -20
_diffrn_reflns_number 14650
_diffrn_reflns_theta_full 25.00
_diffrn_reflns_theta_max 25.00
_diffrn_reflns_theta_min 3.38
_exptl_absorpt_coefficient_mu 0.075
_exptl_absorpt_correction_T_max 0.9779
_exptl_absorpt_correction_T_min 0.9671
_exptl_crystal_density_diffrn 1.247
_exptl_crystal_density_method 'not measured'
_exptl_crystal_F_000 1840
_exptl_crystal_size_max 0.45
_exptl_crystal_size_mid 0.45
_exptl_crystal_size_min 0.30
_refine_diff_density_max 0.389
_refine_diff_density_min -0.241
_refine_diff_density_rms 0.039
_refine_ls_extinction_method none
_refine_ls_goodness_of_fit_ref 0.948
_refine_ls_hydrogen_treatment mixed
_refine_ls_matrix_type full
_refine_ls_number_parameters 307
_refine_ls_number_reflns 4101
_refine_ls_number_restraints 0
_refine_ls_restrained_S_all 0.948
_refine_ls_R_factor_all 0.0531
_refine_ls_R_factor_gt 0.0381
_refine_ls_shift/su_max 0.000
_refine_ls_shift/su_mean 0.000
_refine_ls_structure_factor_coef Fsqd
_refine_ls_weighting_details 'calc w=1/[\s^2^(Fo^2^)+(0.0500P)^2^+5.0000P] where P=(Fo^2^+2Fc^2^)/3'
_refine_ls_weighting_scheme calc
_refine_ls_wR_factor_gt 0.0933
_refine_ls_wR_factor_ref 0.1023
_reflns_number_gt 3304
_reflns_number_total 4101
_reflns_threshold_expression >2sigma(I)
_cod_data_source_file c1cp21047e.txt
_cod_data_source_block in11
_cod_original_cell_volume 4671.1(4)
_cod_database_code 7206438

loop_
_symmetry_equiv_pos_as_xyz
'x, y, z'
'-x, y, -z+1/2'
'x+1/2, y+1/2, z'
'-x+1/2, y+1/2, -z+1/2'
'-x, -y, -z'
'x, -y, z-1/2'
'-x+1/2, -y+1/2, -z'
'x+1/2, -y+1/2, z-1/2'

loop_
_atom_site_label
_atom_site_type_symbol
_atom_site_fract_x
_atom_site_fract_y
_atom_site_fract_z
_atom_site_U_iso_or_equiv
_atom_site_adp_type
_atom_site_occupancy
_atom_site_symmetry_multiplicity
_atom_site_calc_flag
_atom_site_refinement_flags
N1 N 0.49962(8) 0.10040(7) 0.37676(7) 0.0278(3) Uani 1 1 d .
N2 N 0.53522(8) 0.05002(7) 0.33780(7) 0.0272(3) Uani 1 1 d .
C3 C 0.59820(9) 0.01076(8) 0.39379(8) 0.0245(3) Uani 1 1 d .
C4 C 0.60230(9) 0.03664(9) 0.47040(8) 0.0259(3) Uani 1 1 d .
H4 H 0.6401 0.0188 0.5213 0.031 Uiso 1 1 calc R
C5 C 0.54021(9) 0.09385(9) 0.45776(8) 0.0245(3) Uani 1 1 d .
C6 C 0.65330(9) -0.04480(9) 0.37130(9) 0.0265(3) Uani 1 1 d .
C7 C 0.67920(10) -0.03004(9) 0.30512(9) 0.0311(4) Uani 1 1 d .
H7 H 0.6572 0.0143 0.2711 0.037 Uiso 1 1 calc R
C8 C 0.73665(11) -0.07926(11) 0.28843(10) 0.0388(4) Uani 1 1 d .
H8 H 0.7543 -0.0684 0.2432 0.047 Uiso 1 1 calc R
C9 C 0.76861(11) -0.14405(11) 0.33701(11) 0.0434(5) Uani 1 1 d .
H9 H 0.8089 -0.1774 0.3260 0.052 Uiso 1 1 calc R
C10 C 0.74168(12) -0.16013(11) 0.40167(11) 0.0451(5) Uani 1 1 d .
H10 H 0.7626 -0.2054 0.4346 0.054 Uiso 1 1 calc R
C11 C 0.68479(11) -0.11121(10) 0.41888(10) 0.0356(4) Uani 1 1 d .
H11 H 0.6668 -0.1228 0.4637 0.043 Uiso 1 1 calc R
C12 C 0.52002(9) 0.14490(9) 0.51646(9) 0.0260(3) Uani 1 1 d .
C13 C 0.47350(10) 0.21417(9) 0.49269(9) 0.0335(4) Uani 1 1 d .
H13 H 0.4532 0.2287 0.4368 0.040 Uiso 1 1 calc R
C14 C 0.45650(11) 0.26205(10) 0.54928(10) 0.0394(4) Uani 1 1 d .
H14 H 0.4244 0.3090 0.5321 0.047 Uiso 1 1 calc R
C15 C 0.48604(11) 0.24194(10) 0.63095(10) 0.0381(4) Uani 1 1 d .
H15 H 0.4737 0.2746 0.6698 0.046 Uiso 1 1 calc R
C16 C 0.53343(11) 0.17417(10) 0.65548(10) 0.0353(4) Uani 1 1 d .
H16 H 0.5549 0.1607 0.7116 0.042 Uiso 1 1 calc R
C17 C 0.54988(10) 0.12577(10) 0.59892(9) 0.0297(4) Uani 1 1 d .
H17 H 0.5820 0.0788 0.6164 0.036 Uiso 1 1 calc R
N1A N 0.37361(7) 0.18873(7) 0.26341(7) 0.0253(3) Uani 1 1 d .
N2A N 0.40941(8) 0.23763(7) 0.22359(7) 0.0252(3) Uani 1 1 d .
C3A C 0.34771(9) 0.27119(8) 0.16106(8) 0.0232(3) Uani 1 1 d .
C4A C 0.27078(9) 0.24273(9) 0.16150(8) 0.0255(3) Uani 1 1 d .
H4A H 0.2165 0.2561 0.1247 0.031 Uiso 1 1 calc R
C5A C 0.28915(9) 0.19074(8) 0.22664(8) 0.0241(3) Uani 1 1 d .
C6A C 0.36770(10) 0.32876(8) 0.10761(9) 0.0260(3) Uani 1 1 d .
C7A C 0.44975(10) 0.35594(9) 0.12382(10) 0.0330(4) Uani 1 1 d .
H7A H 0.4937 0.3368 0.1702 0.040 Uiso 1 1 calc R
C8A C 0.46783(12) 0.41019(11) 0.07334(11) 0.0421(4) Uani 1 1 d .
H8A H 0.5241 0.4282 0.0848 0.050 Uiso 1 1 calc R
C9A C 0.40420(13) 0.43851(11) 0.00588(11) 0.0441(5) Uani 1 1 d .
H9A H 0.4166 0.4763 -0.0288 0.053 Uiso 1 1 calc R
C10A C 0.32276(12) 0.41184(10) -0.01104(10) 0.0405(4) Uani 1 1 d .
H10A H 0.2791 0.4311 -0.0576 0.049 Uiso 1 1 calc R
C11A C 0.30433(11) 0.35732(9) 0.03927(9) 0.0331(4) Uani 1 1 d .
H11A H 0.2480 0.3391 0.0272 0.040 Uiso 1 1 calc R
C12A C 0.23350(9) 0.14289(9) 0.25653(9) 0.0264(3) Uani 1 1 d .
C13A C 0.25972(10) 0.11335(10) 0.33563(10) 0.0353(4) Uani 1 1 d .
H13A H 0.3144 0.1259 0.3721 0.042 Uiso 1 1 calc R
C14A C 0.20699(11) 0.06618(11) 0.36127(12) 0.0429(4) Uani 1 1 d .
H14A H 0.2254 0.0466 0.4155 0.052 Uiso 1 1 calc R
C15A C 0.12742(11) 0.04704(11) 0.30867(12) 0.0445(5) Uani 1 1 d .
H15A H 0.0916 0.0134 0.3261 0.053 Uiso 1 1 calc R
C16A C 0.10044(11) 0.07732(11) 0.23062(12) 0.0444(4) Uani 1 1 d .
H16A H 0.0455 0.0650 0.1945 0.053 Uiso 1 1 calc R
C17A C 0.15252(10) 0.12524(10) 0.20485(10) 0.0346(4) Uani 1 1 d .
H17A H 0.1330 0.1464 0.1513 0.042 Uiso 1 1 calc R

loop_
_atom_site_aniso_label
_atom_site_aniso_U_11
_atom_site_aniso_U_22
_atom_site_aniso_U_33
_atom_site_aniso_U_23
_atom_site_aniso_U_13
_atom_site_aniso_U_12
N1 0.0293(7) 0.0331(7) 0.0195(6) 0.0018(5) 0.0063(5) -0.0007(6)
N2 0.0242(7) 0.0311(7) 0.0230(6) 0.0036(5) 0.0039(5) -0.0003(5)
C3 0.0222(7) 0.0264(7) 0.0220(7) 0.0034(6) 0.0036(6) -0.0022(6)
C4 0.0240(7) 0.0307(8) 0.0190(7) 0.0047(6) 0.0020(6) 0.0004(6)
C5 0.0236(7) 0.0291(8) 0.0190(7) 0.0036(6) 0.0048(6) -0.0026(6)
C6 0.0239(7) 0.0280(8) 0.0234(7) -0.0031(6) 0.0026(6) -0.0039(6)
C7 0.0314(8) 0.0331(8) 0.0254(8) -0.0026(6) 0.0051(7) -0.0044(7)
C8 0.0377(9) 0.0475(10) 0.0330(9) -0.0114(8) 0.0141(8) -0.0033(8)
C9 0.0382(10) 0.0448(10) 0.0453(10) -0.0142(8) 0.0116(8) 0.0066(8)
C10 0.0498(11) 0.0372(9) 0.0443(10) 0.0019(8) 0.0108(9) 0.0135(8)
C11 0.0391(9) 0.0337(9) 0.0329(8) 0.0035(7) 0.0107(7) 0.0053(7)
C12 0.0239(8) 0.0298(8) 0.0233(7) 0.0015(6) 0.0067(6) -0.0027(6)
C13 0.0380(9) 0.0345(8) 0.0253(8) 0.0038(6) 0.0073(7) 0.0017(7)
C14 0.0450(10) 0.0322(9) 0.0409(10) -0.0006(7) 0.0142(8) 0.0055(8)
C15 0.0420(10) 0.0395(9) 0.0341(9) -0.0089(7) 0.0148(8) -0.0026(8)
C16 0.0368(9) 0.0450(10) 0.0231(8) -0.0012(7) 0.0088(7) -0.0016(8)
C17 0.0280(8) 0.0356(8) 0.0238(8) 0.0022(6) 0.0064(6) 0.0011(7)
N1A 0.0208(6) 0.0305(7) 0.0245(6) 0.0013(5) 0.0074(5) 0.0007(5)
N2A 0.0252(6) 0.0280(6) 0.0220(6) 0.0032(5) 0.0074(5) 0.0033(5)
C3A 0.0251(8) 0.0240(7) 0.0197(7) 0.0001(5) 0.0065(6) 0.0048(6)
C4A 0.0210(7) 0.0308(8) 0.0218(7) 0.0020(6) 0.0033(6) 0.0040(6)
C5A 0.0213(7) 0.0262(7) 0.0237(7) -0.0013(6) 0.0062(6) 0.0023(6)
C6A 0.0311(8) 0.0249(7) 0.0232(7) 0.0002(6) 0.0108(6) 0.0045(6)
C7A 0.0327(9) 0.0350(9) 0.0313(8) 0.0035(7) 0.0108(7) 0.0003(7)
C8A 0.0455(10) 0.0409(10) 0.0444(10) 0.0058(8) 0.0214(9) -0.0049(8)
C9A 0.0612(12) 0.0386(9) 0.0413(10) 0.0115(8) 0.0286(9) 0.0009(9)
C10A 0.0489(11) 0.0429(10) 0.0306(9) 0.0126(7) 0.0145(8) 0.0127(8)
C11A 0.0340(9) 0.0369(9) 0.0291(8) 0.0067(7) 0.0116(7) 0.0074(7)
C12A 0.0226(8) 0.0268(8) 0.0307(8) 0.0021(6) 0.0104(6) 0.0049(6)
C13A 0.0254(8) 0.0428(9) 0.0356(9) 0.0117(7) 0.0076(7) 0.0033(7)
C14A 0.0328(9) 0.0492(10) 0.0499(11) 0.0230(9) 0.0181(8) 0.0091(8)
C15A 0.0331(10) 0.0426(10) 0.0648(12) 0.0149(9) 0.0258(9) 0.0023(8)
C16A 0.0243(8) 0.0546(11) 0.0538(11) 0.0012(9) 0.0127(8) -0.0054(8)
C17A 0.0251(8) 0.0451(9) 0.0337(9) 0.0033(7) 0.0099(7) 0.0001(7)

loop_
_atom_type_symbol
_atom_type_description
_atom_type_scat_dispersion_real
_atom_type_scat_dispersion_imag
_atom_type_scat_source
C C 0.0033 0.0016 'International Tables Vol C Tables 4.2.6.8 and 6.1.1.4'
H H 0.0000 0.0000 'International Tables Vol C Tables 4.2.6.8 and 6.1.1.4'
N N 0.0061 0.0033 'International Tables Vol C Tables 4.2.6.8 and 6.1.1.4'

loop_
_geom_angle_atom_site_label_1
_geom_angle_atom_site_label_2
_geom_angle_atom_site_label_3
_geom_angle
N2 N1 C5 108.81(12)
C3 N2 N1 108.58(12)
N2 C3 C4 108.37(13)
N2 C3 C6 122.34(13)
C4 C3 C6 129.17(13)
C5 C4 C3 106.09(12)
N1 C5 C4 108.14(13)
N1 C5 C12 121.97(13)
C4 C5 C12 129.80(13)
C7 C6 C11 118.60(15)
C7 C6 C3 120.94(14)
C11 C6 C3 120.35(14)
C8 C7 C6 120.50(15)
C9 C8 C7 120.30(17)
C8 C9 C10 119.52(17)
C11 C10 C9 120.51(17)
C10 C11 C6 120.55(16)
C13 C12 C17 118.27(14)
C13 C12 C5 121.78(13)
C17 C12 C5 119.93(13)
C14 C13 C12 120.75(14)
C13 C14 C15 120.32(16)
C16 C15 C14 119.51(16)
C15 C16 C17 120.29(15)
C16 C17 C12 120.85(15)
N2A N1A C5A 108.84(11)
N1A N2A C3A 108.56(12)
N2A C3A C4A 108.39(12)
N2A C3A C6A 120.94(13)
C4A C3A C6A 130.66(13)
C3A C4A C5A 105.94(12)
N1A C5A C4A 108.28(13)
N1A C5A C12A 121.09(13)
C4A C5A C12A 130.63(13)
C11A C6A C7A 118.76(14)
C11A C6A C3A 120.17(14)
C7A C6A C3A 121.07(13)
C8A C7A C6A 120.61(15)
C7A C8A C9A 120.08(17)
C10A C9A C8A 119.90(16)
C9A C10A C11A 120.25(16)
C10A C11A C6A 120.40(16)
C17A C12A C13A 118.68(15)
C17A C12A C5A 119.58(14)
C13A C12A C5A 121.73(14)
C14A C13A C12A 120.48(16)
C13A C14A C15A 120.42(17)
C16A C15A C14A 119.40(16)
C17A C16A C15A 120.47(16)
C16A C17A C12A 120.51(16)

loop_
_geom_bond_atom_site_label_1
_geom_bond_atom_site_label_2
_geom_bond_distance
N1 N2 1.3495(18)
N1 C5 1.3513(18)
N2 C3 1.3487(18)
C3 C4 1.387(2)
C3 C6 1.463(2)
C4 C5 1.385(2)
C5 C12 1.464(2)
C6 C7 1.389(2)
C6 C11 1.390(2)
C7 C8 1.379(2)
C8 C9 1.377(3)
C9 C10 1.378(3)
C10 C11 1.373(2)
C12 C13 1.391(2)
C12 C17 1.393(2)
C13 C14 1.379(2)
C14 C15 1.384(2)
C15 C16 1.378(2)
C16 C17 1.380(2)
N1A N2A 1.3460(17)
N1A C5A 1.3484(18)
N2A C3A 1.3511(18)
C3A C4A 1.384(2)
C3A C6A 1.463(2)
C4A C5A 1.386(2)
C5A C12A 1.461(2)
C6A C11A 1.391(2)
C6A C7A 1.391(2)
C7A C8A 1.375(2)
C8A C9A 1.382(3)
C9A C10A 1.377(3)
C10A C11A 1.378(2)
C12A C17A 1.389(2)
C12A C13A 1.393(2)
C13A C14A 1.375(2)
C14A C15A 1.382(3)
C15A C16A 1.381(3)
C16A C17A 1.376(2)
